data_2102007
loop_
_publ_author_name
'Carlson, Stefan'
'Larsson, Ann-Kristin'
'Rohrer, Franziska E.'

_publ_section_title
;
 High-pressure transformations of NbO~2~F
;
_journal_issue 2
_journal_name_full 'Acta Crystallographica Section B'
_journal_page_first 189
_journal_page_last 196
_journal_paper_doi 10.1107/S0108768199015311
_journal_volume 56
_journal_year 2000
_chemical_formula_sum 'F Nb O2'
_chemical_formula_weight 143.9
_symmetry_cell_setting trigonal
_symmetry_space_group_name_Hall '-R 3 2"c'
_symmetry_space_group_name_H-M 'R -3 c'
_cell_angle_alpha 90.00
_cell_angle_beta 90.00
_cell_angle_gamma 120.00
_cell_formula_units_Z 6
_cell_length_a 5.3067(4)
_cell_length_b 5.3067(4)
_cell_length_c 13.5495(8)
_cell_volume 330.45(4)
_diffrn_radiation_wavelength .3738
_cod_data_source_file ad0088.cif
_cod_data_source_block 1.38
_cod_original_cell_volume 330.45(3)
_cod_original_sg_symbol_H-M R-3c
_cod_original_formula_sum 'F1 Nb1 O2'
_cod_database_code 2102007

loop_
_atom_site_label
_atom_site_fract_x
_atom_site_fract_y
_atom_site_fract_z
_atom_site_U_iso_or_equiv
Nb 0 0 0 .079(11)
O .4232(17) 0 .25 .016(3)
F .4232(17) 0 .25 .016(3)

loop_
_geom_angle_atom_site_label_1
_geom_angle_atom_site_label_2
_geom_angle_atom_site_label_3
_geom_angle
O Nb F 89.7
O Nb F 90.3
O Nb F 180.0(5)
Nb O Nb 155.8(3)

loop_
_geom_bond_atom_site_label_1
_geom_bond_atom_site_label_2
_geom_bond_distance
Nb O 1.9460(10)
Nb F 1.9460(10)
Nb Nb 3.8061(4)
O F 2.745(6)
O F 2.746(5)
O F 2.759(4)
O F 3.290(4)
